data_4315746
loop_
_publ_author_name
'Roxanne M. Jenkins'
'Michael L. Singleton'
'Lauren A. Leamer'
'Joseph H. Reibenspies'
'Marcetta Y. Darensbourg'

_publ_section_title
;
 Orientation and Stereodynamic Paths of Planar Monodentate Ligands in
 Square Planar Nickel N2S Complexes
;
_journal_name_full 'Inorganic Chemistry'
_journal_page_first 5503
_journal_page_last 5514
_journal_paper_doi 10.1021/ic1002012
_journal_volume 49
_journal_year 2010
_chemical_formula_sum 'C24 H48 B2 F8 N6 Ni2 S2'
_chemical_formula_weight 775.84
_chemical_name_systematic
;
 ?
;
_space_group_IT_number 2
_symmetry_cell_setting triclinic
_symmetry_space_group_name_Hall '-P 1'
_symmetry_space_group_name_H-M 'P -1'
_atom_sites_solution_hydrogens geom
_atom_sites_solution_primary direct
_atom_sites_solution_secondary difmap
_audit_creation_method SHELXL-97
_cell_angle_alpha 81.848(5)
_cell_angle_beta 76.059(5)
_cell_angle_gamma 68.849(5)
_cell_formula_units_Z 2
_cell_length_a 9.967(3)
_cell_length_b 11.316(3)
_cell_length_c 16.490(5)
_cell_measurement_temperature 293(2)
_cell_volume 1680.4(8)
_computing_cell_refinement 'Bruker SMART'
_computing_data_collection 'Bruker SMART'
_computing_data_reduction 'Bruker SAINT'
_computing_molecular_graphics 'Bruker SHELXTL'
_computing_publication_material 'Bruker SHELXTL'
_computing_structure_refinement 'SHELXL-97 (Sheldrick, 2008)'
_computing_structure_solution 'SHELXS-97 (Sheldrick, 2008)'
_diffrn_ambient_temperature 293(2)
_diffrn_measured_fraction_theta_full 0.964
_diffrn_measured_fraction_theta_max 0.964
_diffrn_measurement_device_type 'CCD area detector'
_diffrn_measurement_method 'phi and omega scans'
_diffrn_radiation_monochromator graphite
_diffrn_radiation_source 'fine-focus sealed tube'
_diffrn_radiation_type MoK\a
_diffrn_radiation_wavelength 0.71073
_diffrn_reflns_av_R_equivalents 0.0553
_diffrn_reflns_av_sigmaI/netI 0.0732
_diffrn_reflns_limit_h_max 11
_diffrn_reflns_limit_h_min -11
_diffrn_reflns_limit_k_max 13
_diffrn_reflns_limit_k_min -13
_diffrn_reflns_limit_l_max 19
_diffrn_reflns_limit_l_min -19
_diffrn_reflns_number 15112
_diffrn_reflns_theta_full 25.00
_diffrn_reflns_theta_max 25.00
_diffrn_reflns_theta_min 2.24
_exptl_absorpt_coefficient_mu 1.315
_exptl_absorpt_correction_T_max 0.8797
_exptl_absorpt_correction_T_min 0.6937
_exptl_absorpt_correction_type multi-scan
_exptl_absorpt_process_details sadabs
_exptl_crystal_colour 'redorange '
_exptl_crystal_density_diffrn 1.533
_exptl_crystal_density_method 'not measured'
_exptl_crystal_description 'block     '
_exptl_crystal_F_000 808
_exptl_crystal_size_max 0.30
_exptl_crystal_size_mid 0.10
_exptl_crystal_size_min 0.10
_refine_diff_density_max 1.507
_refine_diff_density_min -1.039
_refine_diff_density_rms 0.147
_refine_ls_extinction_method none
_refine_ls_goodness_of_fit_ref 1.041
_refine_ls_hydrogen_treatment constr
_refine_ls_matrix_type full
_refine_ls_number_parameters 443
_refine_ls_number_reflns 5713
_refine_ls_number_restraints 332
_refine_ls_restrained_S_all 1.044
_refine_ls_R_factor_all 0.1044
_refine_ls_R_factor_gt 0.0759
_refine_ls_shift/su_max 0.000
_refine_ls_shift/su_mean 0.000
_refine_ls_structure_factor_coef Fsqd
_refine_ls_weighting_details 'calc w=1/[\s^2^(Fo^2^)+(0.1011P)^2^+7.9011P] where P=(Fo^2^+2Fc^2^)/3'
_refine_ls_weighting_scheme calc
_refine_ls_wR_factor_gt 0.1761
_refine_ls_wR_factor_ref 0.1921
_reflns_number_gt 4181
_reflns_number_total 5713
_reflns_threshold_expression >2sigma(I)
_cod_data_source_file ic1002012_si_003.cif
_cod_data_source_block rx1
_cod_depositor_comments
;
The following automatic conversions were performed:

'_symmetry_cell_setting' value 'Triclinic' changed to 'triclinic'
according to the built-in table from CIF Core dictionary named
'cif_core.dic' version 2.4.1 from 2010-06-29.

Automatic conversion script
Id: cif_fix_values 1646 2011-03-28 12:23:43Z adriana 
;
_cod_original_cell_volume 1680.4(9)
_cod_database_code 4315746

loop_
_symmetry_equiv_pos_as_xyz
'x, y, z'
'-x, -y, -z'

loop_
_atom_site_label
_atom_site_type_symbol
_atom_site_fract_x
_atom_site_fract_y
_atom_site_fract_z
_atom_site_U_iso_or_equiv
_atom_site_adp_type
_atom_site_occupancy
_atom_site_symmetry_multiplicity
_atom_site_calc_flag
_atom_site_refinement_flags
_atom_site_disorder_assembly
_atom_site_disorder_group
Ni1 Ni 0.25604(9) -0.07357(7) 0.26297(5) 0.0107(2) Uani 1 1 d . . .
Ni2 Ni 0.46179(10) 0.11197(8) 0.22912(5) 0.0158(2) Uani 1 1 d . . .
S1 S 0.46479(18) -0.06734(15) 0.18846(10) 0.0151(4) Uani 1 1 d . . .
S2 S 0.3663(2) 0.07221(16) 0.35622(10) 0.0216(4) Uani 1 1 d . . .
N1 N 0.0801(6) -0.0953(5) 0.3380(4) 0.0202(11) Uani 1 1 d U . .
N2 N 0.3535(6) -0.2224(5) 0.3267(3) 0.0152(10) Uani 1 1 d U . .
N3 N 0.1582(6) 0.0630(5) 0.1928(3) 0.0179(11) Uani 1 1 d U . .
N4 N 0.0684(6) 0.2508(6) 0.1320(4) 0.0230(12) Uani 1 1 d U . .
N5 N 0.4462(7) 0.2765(5) 0.2571(4) 0.0210(11) Uani 1 1 d U . .
N6 N 0.5395(9) 0.1805(7) 0.1141(5) 0.0455(15) Uani 1 1 d U . .
C1 C 0.2764(7) -0.2013(6) 0.4167(4) 0.0161(12) Uani 1 1 d U . .
H1A H 0.3241 -0.1595 0.4422 0.019 Uiso 1 1 calc R . .
H1B H 0.2837 -0.2826 0.4471 0.019 Uiso 1 1 calc R . .
C2 C 0.1151(7) -0.1202(7) 0.4229(4) 0.0182(12) Uani 1 1 d U . .
H2A H 0.0536 -0.1639 0.4594 0.022 Uiso 1 1 calc R . .
H2B H 0.0957 -0.0404 0.4465 0.022 Uiso 1 1 calc R . .
C3 C 0.0568(8) -0.2076(6) 0.3123(4) 0.0192(13) Uani 1 1 d U . .
H3A H 0.0573 -0.1974 0.2528 0.023 Uiso 1 1 calc R . .
H3B H -0.0387 -0.2106 0.3419 0.023 Uiso 1 1 calc R . .
C4 C 0.1739(8) -0.3310(7) 0.3306(4) 0.0206(13) Uani 1 1 d U . .
H4A H 0.1622 -0.3983 0.3055 0.025 Uiso 1 1 calc R . .
H4B H 0.1582 -0.3499 0.3907 0.025 Uiso 1 1 calc R . .
C5 C 0.3302(8) -0.3324(6) 0.2992(4) 0.0199(13) Uani 1 1 d U . .
H5A H 0.3969 -0.4107 0.3198 0.024 Uiso 1 1 calc R . .
H5B H 0.3532 -0.3306 0.2385 0.024 Uiso 1 1 calc R . .
C6 C -0.0603(9) 0.0165(8) 0.3401(5) 0.0352(19) Uani 1 1 d U . .
H6A H -0.1392 -0.0038 0.3784 0.053 Uiso 1 1 calc R . .
H6B H -0.0822 0.0357 0.2851 0.053 Uiso 1 1 calc R . .
H6C H -0.0488 0.0888 0.3580 0.053 Uiso 1 1 calc R . .
C7 C 0.5134(7) -0.2430(6) 0.3179(4) 0.0178(12) Uani 1 1 d U . .
H7A H 0.5626 -0.3309 0.3347 0.021 Uiso 1 1 calc R . .
H7B H 0.5228 -0.1906 0.3565 0.021 Uiso 1 1 calc R . .
C8 C 0.5927(7) -0.2136(6) 0.2305(5) 0.0208(13) Uani 1 1 d U . .
C9 C 0.7318(9) -0.1936(8) 0.2386(6) 0.0346(18) Uani 1 1 d U . .
H9A H 0.7955 -0.2707 0.2609 0.052 Uiso 1 1 calc R . .
H9B H 0.7064 -0.1269 0.2754 0.052 Uiso 1 1 calc R . .
H9C H 0.7812 -0.1707 0.1844 0.052 Uiso 1 1 calc R . .
C10 C 0.6328(9) -0.3164(7) 0.1686(5) 0.0327(18) Uani 1 1 d U . .
H10A H 0.6984 -0.3944 0.1887 0.049 Uiso 1 1 calc R . .
H10B H 0.6800 -0.2900 0.1148 0.049 Uiso 1 1 calc R . .
H10C H 0.5451 -0.3292 0.1635 0.049 Uiso 1 1 calc R . .
C11 C 0.1351(8) 0.0486(7) 0.1177(5) 0.0243(14) Uani 1 1 d U . .
H11A H 0.1550 -0.0289 0.0961 0.029 Uiso 1 1 calc R . .
C12 C 0.0787(8) 0.1641(7) 0.0790(5) 0.0250(14) Uani 1 1 d U . .
H12A H 0.0524 0.1808 0.0270 0.030 Uiso 1 1 calc R . .
C13 C 0.1158(8) 0.1858(7) 0.1999(5) 0.0213(13) Uani 1 1 d U . .
H13A H 0.1183 0.2228 0.2462 0.026 Uiso 1 1 calc R . .
C14 C 0.0097(9) 0.3905(7) 0.1181(6) 0.0345(18) Uani 1 1 d U . .
H14A H 0.0140 0.4294 0.1650 0.052 Uiso 1 1 calc R . .
H14B H -0.0905 0.4162 0.1120 0.052 Uiso 1 1 calc R . .
H14C H 0.0675 0.4165 0.0681 0.052 Uiso 1 1 calc R . .
C15 C 0.3834(10) 0.3728(8) 0.1926(5) 0.0351(16) Uani 1 1 d U . .
H15A H 0.4071 0.4484 0.1936 0.042 Uiso 1 1 calc R . .
H15B H 0.2772 0.3962 0.2058 0.042 Uiso 1 1 calc R . .
C16 C 0.4418(10) 0.3238(8) 0.1051(5) 0.0378(16) Uani 1 1 d U . .
H16A H 0.4999 0.3721 0.0704 0.045 Uiso 1 1 calc R . .
H16B H 0.3610 0.3322 0.0792 0.045 Uiso 1 1 calc R . .
C17 C 0.6858(11) 0.1666(10) 0.1181(6) 0.053(2) Uani 1 1 d U . .
H17A H 0.7332 0.0807 0.1392 0.063 Uiso 1 1 calc R . .
H17B H 0.7396 0.1774 0.0617 0.063 Uiso 1 1 calc R . .
C18 C 0.6964(10) 0.2517(10) 0.1684(6) 0.0455(18) Uani 1 1 d U . .
H18A H 0.6763 0.3340 0.1379 0.055 Uiso 1 1 calc R . .
H18B H 0.7976 0.2240 0.1748 0.055 Uiso 1 1 calc R . .
C19 C 0.6013(9) 0.2698(8) 0.2527(5) 0.0357(15) Uani 1 1 d U . .
H19A H 0.5985 0.3475 0.2725 0.043 Uiso 1 1 calc R . .
H19B H 0.6453 0.2002 0.2904 0.043 Uiso 1 1 calc R . .
C20 C 0.5383(12) 0.1217(10) 0.0388(6) 0.054(2) Uani 1 1 d U . .
H20A H 0.5761 0.1647 -0.0109 0.081 Uiso 1 1 calc R . .
H20B H 0.4393 0.1289 0.0387 0.081 Uiso 1 1 calc R . .
H20C H 0.5985 0.0337 0.0403 0.081 Uiso 1 1 calc R . .
C21 C 0.3504(8) 0.3159(6) 0.3403(4) 0.0208(13) Uani 1 1 d U . .
H21A H 0.2489 0.3524 0.3341 0.025 Uiso 1 1 calc R . .
H21B H 0.3757 0.3813 0.3588 0.025 Uiso 1 1 calc R . .
C22 C 0.3637(8) 0.2071(7) 0.4075(4) 0.0222(14) Uani 1 1 d U . .
C23 C 0.4955(11) 0.1749(8) 0.4466(6) 0.043(2) Uani 1 1 d DU . .
H23A H 0.4896 0.2476 0.4729 0.065 Uiso 1 1 calc R . .
H23B H 0.5836 0.1512 0.4041 0.065 Uiso 1 1 calc R . .
H23C H 0.4972 0.1056 0.4878 0.065 Uiso 1 1 calc R . .
C24 C 0.2294(11) 0.2423(8) 0.4772(5) 0.044(2) Uani 1 1 d U . .
H24A H 0.2275 0.3122 0.5049 0.067 Uiso 1 1 calc R . .
H24B H 0.2326 0.1708 0.5166 0.067 Uiso 1 1 calc R . .
H24C H 0.1426 0.2664 0.4543 0.067 Uiso 1 1 calc R . .
B1_1 B 0.1705(10) 0.6710(8) 0.0885(5) 0.0399(8) Uani 1 1 d DU . .
F1_1 F 0.1938(6) 0.6107(4) 0.0179(3) 0.0436(9) Uani 1 1 d DU . .
F2_1 F 0.0740(5) 0.7934(4) 0.0802(3) 0.0434(9) Uani 1 1 d DU . .
F3_1 F 0.3005(5) 0.6752(5) 0.0998(3) 0.0458(9) Uani 1 1 d DU . .
F4_1 F 0.1079(5) 0.6112(4) 0.1584(3) 0.0395(9) Uani 1 1 d DU . .
B1_2 B 0.8511(10) 0.4138(9) 0.3679(6) 0.0816(16) Uani 0.820(7) 1 d PDU A -1
F1_2 F 0.7741(8) 0.4231(7) 0.3079(5) 0.0836(16) Uani 0.820(7) 1 d PDU A -1
F2_2 F 0.8900(8) 0.2909(6) 0.4030(5) 0.0838(17) Uani 0.820(7) 1 d PDU A -1
F3_2 F 0.9759(7) 0.4426(7) 0.3330(5) 0.0826(17) Uani 0.820(7) 1 d PDU A -1
F4_2 F 0.7675(8) 0.4934(7) 0.4315(5) 0.0865(17) Uani 0.820(7) 1 d PDU A -1
B1_3 B 0.644(2) 0.427(2) 0.4255(13) 0.090(4) Uani 0.180(7) 1 d PDU A -2
F1_3 F 0.496(2) 0.476(3) 0.455(2) 0.089(4) Uani 0.180(7) 1 d PDU A -2
F2_3 F 0.677(4) 0.474(2) 0.3437(15) 0.090(4) Uani 0.180(7) 1 d PDU A -2
F3_3 F 0.689(2) 0.2975(19) 0.4277(9) 0.091(4) Uani 0.180(7) 1 d PDU A -2
F4_3 F 0.721(4) 0.463(3) 0.471(2) 0.090(4) Uani 0.180(7) 1 d PDU A -2

loop_
_atom_site_aniso_label
_atom_site_aniso_U_11
_atom_site_aniso_U_22
_atom_site_aniso_U_33
_atom_site_aniso_U_23
_atom_site_aniso_U_13
_atom_site_aniso_U_12
Ni1 0.0104(4) 0.0100(4) 0.0103(4) 0.0009(3) -0.0033(3) -0.0015(3)
Ni2 0.0240(5) 0.0151(5) 0.0097(4) -0.0023(3) 0.0030(3) -0.0118(4)
S1 0.0183(9) 0.0147(8) 0.0128(8) -0.0020(6) -0.0004(6) -0.0075(7)
S2 0.0401(11) 0.0197(9) 0.0105(8) -0.0014(7) -0.0016(7) -0.0188(8)
N1 0.015(2) 0.022(2) 0.021(2) -0.001(2) 0.001(2) -0.006(2)
N2 0.017(2) 0.013(2) 0.016(2) 0.0012(18) -0.0096(18) -0.0034(18)
N3 0.018(2) 0.017(2) 0.018(2) 0.005(2) -0.007(2) -0.007(2)
N4 0.022(2) 0.022(2) 0.028(3) 0.004(2) -0.015(2) -0.007(2)
N5 0.031(2) 0.020(2) 0.018(2) -0.004(2) -0.009(2) -0.012(2)
N6 0.055(3) 0.045(3) 0.034(3) -0.012(3) 0.009(3) -0.023(3)
C1 0.023(3) 0.015(3) 0.015(3) 0.000(2) -0.007(2) -0.011(2)
C2 0.023(3) 0.022(3) 0.012(3) -0.002(2) 0.002(2) -0.013(2)
C3 0.019(3) 0.022(3) 0.020(3) -0.003(2) -0.006(2) -0.010(2)
C4 0.022(3) 0.023(3) 0.020(3) -0.001(2) -0.008(2) -0.009(2)
C5 0.024(3) 0.017(3) 0.022(3) -0.001(2) -0.012(2) -0.007(2)
C6 0.024(4) 0.030(4) 0.040(4) 0.004(3) 0.004(3) -0.005(3)
C7 0.013(3) 0.015(3) 0.025(3) 0.002(2) -0.011(2) -0.001(2)
C8 0.016(3) 0.016(3) 0.029(3) 0.000(2) -0.007(2) -0.003(2)
C9 0.025(4) 0.031(4) 0.046(5) -0.007(4) -0.006(3) -0.005(3)
C10 0.029(4) 0.020(4) 0.040(4) -0.012(3) 0.000(3) 0.001(3)
C11 0.025(3) 0.023(3) 0.024(3) 0.004(2) -0.008(2) -0.006(2)
C12 0.023(3) 0.028(3) 0.025(3) 0.004(2) -0.011(2) -0.008(2)
C13 0.021(3) 0.020(3) 0.026(3) 0.003(2) -0.013(2) -0.006(2)
C14 0.035(4) 0.022(4) 0.048(5) 0.011(3) -0.024(4) -0.006(3)
C15 0.046(3) 0.030(3) 0.024(3) -0.001(3) -0.008(3) -0.007(3)
C16 0.047(3) 0.041(3) 0.023(3) -0.003(3) -0.003(3) -0.015(3)
C17 0.051(4) 0.055(4) 0.037(3) -0.002(3) 0.006(3) -0.009(3)
C18 0.036(3) 0.053(4) 0.039(3) -0.003(3) 0.005(3) -0.013(3)
C19 0.033(3) 0.039(3) 0.039(3) -0.011(3) -0.004(3) -0.016(3)
C20 0.067(6) 0.055(5) 0.035(5) -0.005(4) 0.001(4) -0.022(5)
C21 0.031(3) 0.018(3) 0.017(3) -0.003(2) -0.008(2) -0.009(2)
C22 0.038(3) 0.019(3) 0.016(3) -0.001(2) -0.008(3) -0.017(3)
C23 0.064(5) 0.038(4) 0.041(5) 0.018(4) -0.038(4) -0.023(4)
C24 0.064(5) 0.035(4) 0.027(4) -0.005(4) 0.010(4) -0.020(4)
B1_1 0.0594(18) 0.0439(17) 0.0265(14) 0.0075(13) -0.0182(14) -0.0269(15)
F1_1 0.063(2) 0.0476(19) 0.0270(15) 0.0036(14) -0.0146(16) -0.0251(17)
F2_1 0.066(2) 0.0433(17) 0.0274(18) 0.0077(13) -0.0196(16) -0.0228(16)
F3_1 0.0590(19) 0.055(2) 0.0333(18) 0.0099(16) -0.0185(15) -0.0306(16)
F4_1 0.059(2) 0.0422(18) 0.0266(15) 0.0062(14) -0.0160(15) -0.0269(17)
B1_2 0.087(3) 0.079(3) 0.087(3) 0.009(2) -0.029(3) -0.037(3)
F1_2 0.087(4) 0.083(3) 0.090(4) 0.011(3) -0.031(3) -0.038(3)
F2_2 0.089(4) 0.079(3) 0.085(4) 0.011(3) -0.025(3) -0.034(3)
F3_2 0.087(3) 0.083(3) 0.087(4) 0.012(3) -0.031(3) -0.038(3)
F4_2 0.090(4) 0.082(3) 0.093(4) 0.004(3) -0.027(3) -0.035(3)
B1_3 0.100(6) 0.078(6) 0.096(6) 0.003(5) -0.027(6) -0.033(6)
F1_3 0.100(6) 0.077(6) 0.095(6) 0.003(6) -0.027(6) -0.034(6)
F2_3 0.100(6) 0.079(6) 0.096(6) 0.002(6) -0.027(6) -0.033(6)
F3_3 0.101(6) 0.078(6) 0.096(6) 0.002(6) -0.027(6) -0.033(6)
F4_3 0.099(6) 0.078(6) 0.096(6) 0.004(6) -0.027(6) -0.033(6)

loop_
_atom_type_symbol
_atom_type_description
_atom_type_scat_dispersion_real
_atom_type_scat_dispersion_imag
_atom_type_scat_source
C C 0.0033 0.0016 'International Tables Vol C Tables 4.2.6.8 and 6.1.1.4'
H H 0.0000 0.0000 'International Tables Vol C Tables 4.2.6.8 and 6.1.1.4'
B B 0.0013 0.0007 'International Tables Vol C Tables 4.2.6.8 and 6.1.1.4'
F F 0.0171 0.0103 'International Tables Vol C Tables 4.2.6.8 and 6.1.1.4'
N N 0.0061 0.0033 'International Tables Vol C Tables 4.2.6.8 and 6.1.1.4'
Ni Ni 0.3393 1.1124 'International Tables Vol C Tables 4.2.6.8 and 6.1.1.4'
S S 0.1246 0.1234 'International Tables Vol C Tables 4.2.6.8 and 6.1.1.4'

loop_
_geom_angle_atom_site_label_1
_geom_angle_atom_site_label_2
_geom_angle_atom_site_label_3
_geom_angle
_geom_angle_site_symmetry_1
_geom_angle_site_symmetry_3
_geom_angle_publ_flag
N3 Ni1 N2 174.4(2) . . ?
N3 Ni1 N1 97.4(2) . . ?
N2 Ni1 N1 82.3(2) . . ?
N3 Ni1 S1 89.10(18) . . ?
N2 Ni1 S1 91.16(17) . . ?
N1 Ni1 S1 173.46(18) . . ?
N5 Ni2 N6 80.7(3) . . ?
N5 Ni2 S2 89.95(18) . . ?
N6 Ni2 S2 170.3(2) . . ?
N5 Ni2 S1 174.35(18) . . ?
N6 Ni2 S1 96.4(2) . . ?
S2 Ni2 S1 92.66(7) . . ?
C8 S1 Ni1 100.6(2) . . ?
C8 S1 Ni2 115.1(2) . . ?
Ni1 S1 Ni2 99.34(7) . . ?
C22 S2 Ni2 101.5(2) . . ?
C2 N1 C3 111.0(5) . . ?
C2 N1 C6 108.6(6) . . ?
C3 N1 C6 108.0(6) . . ?
C2 N1 Ni1 104.9(4) . . ?
C3 N1 Ni1 108.2(4) . . ?
C6 N1 Ni1 116.1(5) . . ?
C5 N2 C7 112.0(5) . . ?
C5 N2 C1 109.3(5) . . ?
C7 N2 C1 109.4(5) . . ?
C5 N2 Ni1 107.4(4) . . ?
C7 N2 Ni1 112.6(4) . . ?
C1 N2 Ni1 105.9(4) . . ?
C13 N3 C11 106.2(6) . . ?
C13 N3 Ni1 129.4(5) . . ?
C11 N3 Ni1 124.0(5) . . ?
C13 N4 C12 107.2(6) . . ?
C13 N4 C14 126.6(6) . . ?
C12 N4 C14 126.2(6) . . ?
C15 N5 C21 107.6(6) . . ?
C15 N5 C19 109.2(6) . . ?
C21 N5 C19 111.6(5) . . ?
C15 N5 Ni2 108.6(4) . . ?
C21 N5 Ni2 114.2(4) . . ?
C19 N5 Ni2 105.6(5) . . ?
C17 N6 C20 110.9(7) . . ?
C17 N6 C16 111.6(7) . . ?
C20 N6 C16 105.8(7) . . ?
C17 N6 Ni2 102.9(6) . . ?
C20 N6 Ni2 118.8(6) . . ?
C16 N6 Ni2 107.0(5) . . ?
N2 C1 C2 110.8(5) . . ?
N1 C2 C1 109.4(5) . . ?
N1 C3 C4 112.1(5) . . ?
C3 C4 C5 114.9(6) . . ?
N2 C5 C4 112.3(6) . . ?
N2 C7 C8 115.3(5) . . ?
C7 C8 C9 107.9(6) . . ?
C7 C8 C10 114.6(6) . . ?
C9 C8 C10 109.4(6) . . ?
C7 C8 S1 106.5(5) . . ?
C9 C8 S1 111.4(5) . . ?
C10 C8 S1 107.0(5) . . ?
N3 C11 C12 109.7(7) . . ?
C11 C12 N4 105.8(6) . . ?
N3 C13 N4 111.1(6) . . ?
N5 C15 C16 112.0(6) . . ?
C15 C16 N6 107.6(6) . . ?
C18 C17 N6 114.9(8) . . ?
C17 C18 C19 118.5(8) . . ?
C18 C19 N5 114.6(7) . . ?
N5 C21 C22 113.5(6) . . ?
C23 C22 C24 107.0(7) . . ?
C23 C22 C21 114.1(6) . . ?
C24 C22 C21 109.3(6) . . ?
C23 C22 S2 112.1(6) . . ?
C24 C22 S2 108.7(5) . . ?
C21 C22 S2 105.5(4) . . ?
F1_1 B1_1 F3_1 110.1(7) . . ?
F1_1 B1_1 F2_1 108.9(6) . . ?
F3_1 B1_1 F2_1 109.2(6) . . ?
F1_1 B1_1 F4_1 111.5(6) . . ?
F3_1 B1_1 F4_1 109.5(6) . . ?
F2_1 B1_1 F4_1 107.6(7) . . ?
F1_2 B1_2 F3_2 110.0(7) . . ?
F1_2 B1_2 F2_2 108.9(6) . . ?
F3_2 B1_2 F2_2 109.2(6) . . ?
F1_2 B1_2 F4_2 111.5(7) . . ?
F3_2 B1_2 F4_2 109.5(6) . . ?
F2_2 B1_2 F4_2 107.6(7) . . ?
F1_3 B1_3 F3_3 110.1(7) . . ?
F1_3 B1_3 F2_3 108.9(6) . . ?
F3_3 B1_3 F2_3 109.2(7) . . ?
F1_3 B1_3 F4_3 111.5(7) . . ?
F3_3 B1_3 F4_3 109.5(6) . . ?
F2_3 B1_3 F4_3 107.6(7) . . ?

loop_
_geom_bond_atom_site_label_1
_geom_bond_atom_site_label_2
_geom_bond_distance
_geom_bond_site_symmetry_2
_geom_bond_publ_flag
Ni1 N3 1.905(5) . ?
Ni1 N2 1.922(5) . ?
Ni1 N1 1.961(6) . ?
Ni1 S1 2.1663(19) . ?
Ni2 N5 1.925(6) . ?
Ni2 N6 2.026(7) . ?
Ni2 S2 2.1403(19) . ?
Ni2 S1 2.2135(19) . ?
S1 C8 1.850(7) . ?
S2 C22 1.836(7) . ?
N1 C2 1.487(9) . ?
N1 C3 1.504(9) . ?
N1 C6 1.507(10) . ?
N2 C5 1.493(8) . ?
N2 C7 1.498(8) . ?
N2 C1 1.506(8) . ?
N3 C13 1.312(9) . ?
N3 C11 1.353(9) . ?
N4 C13 1.339(9) . ?
N4 C12 1.365(10) . ?
N4 C14 1.479(9) . ?
N5 C15 1.488(10) . ?
N5 C21 1.493(9) . ?
N5 C19 1.505(10) . ?
N6 C17 1.426(13) . ?
N6 C20 1.493(12) . ?
N6 C16 1.569(12) . ?
C1 C2 1.523(10) . ?
C3 C4 1.509(10) . ?
C4 C5 1.514(10) . ?
C7 C8 1.523(10) . ?
C8 C9 1.522(10) . ?
C8 C10 1.537(10) . ?
C11 C12 1.357(10) . ?
C15 C16 1.522(11) . ?
C17 C18 1.404(14) . ?
C18 C19 1.476(12) . ?
C21 C22 1.524(10) . ?
C22 C23 1.507(11) . ?
C22 C24 1.508(11) . ?
B1_1 F1_1 1.363(9) . ?
B1_1 F3_1 1.371(10) . ?
B1_1 F2_1 1.382(10) . ?
B1_1 F4_1 1.382(9) . ?
B1_2 F1_2 1.363(9) . ?
B1_2 F3_2 1.371(10) . ?
B1_2 F2_2 1.382(10) . ?
B1_2 F4_2 1.382(9) . ?
B1_3 F1_3 1.363(9) . ?
B1_3 F3_3 1.371(10) . ?
B1_3 F2_3 1.382(10) . ?
B1_3 F4_3 1.382(9) . ?

loop_
_geom_torsion_atom_site_label_1
_geom_torsion_atom_site_label_2
_geom_torsion_atom_site_label_3
_geom_torsion_atom_site_label_4
_geom_torsion
_geom_torsion_site_symmetry_1
_geom_torsion_site_symmetry_2
_geom_torsion_site_symmetry_3
_geom_torsion_site_symmetry_4
_geom_torsion_publ_flag
N3 Ni1 S1 C8 -170.5(3) . . . . ?
N2 Ni1 S1 C8 3.9(3) . . . . ?
N1 Ni1 S1 C8 9.2(16) . . . . ?
N3 Ni1 S1 Ni2 71.61(18) . . . . ?
N2 Ni1 S1 Ni2 -114.00(17) . . . . ?
N1 Ni1 S1 Ni2 -108.8(16) . . . . ?
N5 Ni2 S1 C8 175.0(19) . . . . ?
N6 Ni2 S1 C8 115.8(4) . . . . ?
S2 Ni2 S1 C8 -67.5(3) . . . . ?
N5 Ni2 S1 Ni1 -78.5(19) . . . . ?
N6 Ni2 S1 Ni1 -137.7(2) . . . . ?
S2 Ni2 S1 Ni1 39.00(8) . . . . ?
N5 Ni2 S2 C22 -8.9(3) . . . . ?
N6 Ni2 S2 C22 -23.7(15) . . . . ?
S1 Ni2 S2 C22 176.1(3) . . . . ?
N3 Ni1 N1 C2 -140.0(4) . . . . ?
N2 Ni1 N1 C2 45.6(4) . . . . ?
S1 Ni1 N1 C2 40.4(18) . . . . ?
N3 Ni1 N1 C3 101.4(4) . . . . ?
N2 Ni1 N1 C3 -72.9(4) . . . . ?
S1 Ni1 N1 C3 -78.2(17) . . . . ?
N3 Ni1 N1 C6 -20.2(6) . . . . ?
N2 Ni1 N1 C6 165.5(5) . . . . ?
S1 Ni1 N1 C6 160.2(14) . . . . ?
N3 Ni1 N2 C5 -14(3) . . . . ?
N1 Ni1 N2 C5 74.0(4) . . . . ?
S1 Ni1 N2 C5 -106.6(4) . . . . ?
N3 Ni1 N2 C7 110(2) . . . . ?
N1 Ni1 N2 C7 -162.3(4) . . . . ?
S1 Ni1 N2 C7 17.1(4) . . . . ?
N3 Ni1 N2 C1 -131(2) . . . . ?
N1 Ni1 N2 C1 -42.7(4) . . . . ?
S1 Ni1 N2 C1 136.7(4) . . . . ?
N2 Ni1 N3 C13 178(2) . . . . ?
N1 Ni1 N3 C13 90.6(6) . . . . ?
S1 Ni1 N3 C13 -89.5(6) . . . . ?
N2 Ni1 N3 C11 -11(3) . . . . ?
N1 Ni1 N3 C11 -98.0(6) . . . . ?
S1 Ni1 N3 C11 82.0(5) . . . . ?
N6 Ni2 N5 C15 44.0(5) . . . . ?
S2 Ni2 N5 C15 -133.5(5) . . . . ?
S1 Ni2 N5 C15 -16(2) . . . . ?
N6 Ni2 N5 C21 164.0(5) . . . . ?
S2 Ni2 N5 C21 -13.5(5) . . . . ?
S1 Ni2 N5 C21 104.1(19) . . . . ?
N6 Ni2 N5 C19 -73.0(5) . . . . ?
S2 Ni2 N5 C19 109.5(4) . . . . ?
S1 Ni2 N5 C19 -132.8(18) . . . . ?
N5 Ni2 N6 C17 77.6(6) . . . . ?
S2 Ni2 N6 C17 92.6(16) . . . . ?
S1 Ni2 N6 C17 -107.3(5) . . . . ?
N5 Ni2 N6 C20 -159.6(7) . . . . ?
S2 Ni2 N6 C20 -144.6(12) . . . . ?
S1 Ni2 N6 C20 15.5(7) . . . . ?
N5 Ni2 N6 C16 -40.1(5) . . . . ?
S2 Ni2 N6 C16 -25.1(18) . . . . ?
S1 Ni2 N6 C16 135.0(5) . . . . ?
C5 N2 C1 C2 -84.6(6) . . . . ?
C7 N2 C1 C2 152.5(5) . . . . ?
Ni1 N2 C1 C2 30.8(6) . . . . ?
C3 N1 C2 C1 79.6(6) . . . . ?
C6 N1 C2 C1 -161.8(6) . . . . ?
Ni1 N1 C2 C1 -37.1(6) . . . . ?
N2 C1 C2 N1 4.6(7) . . . . ?
C2 N1 C3 C4 -45.6(7) . . . . ?
C6 N1 C3 C4 -164.5(6) . . . . ?
Ni1 N1 C3 C4 69.0(6) . . . . ?
N1 C3 C4 C5 -50.0(8) . . . . ?
C7 N2 C5 C4 163.2(5) . . . . ?
C1 N2 C5 C4 41.9(7) . . . . ?
Ni1 N2 C5 C4 -72.6(6) . . . . ?
C3 C4 C5 N2 51.6(8) . . . . ?
C5 N2 C7 C8 82.1(7) . . . . ?
C1 N2 C7 C8 -156.6(6) . . . . ?
Ni1 N2 C7 C8 -39.1(7) . . . . ?
N2 C7 C8 C9 160.2(6) . . . . ?
N2 C7 C8 C10 -77.7(7) . . . . ?
N2 C7 C8 S1 40.5(7) . . . . ?
Ni1 S1 C8 C7 -23.4(5) . . . . ?
Ni2 S1 C8 C7 82.3(5) . . . . ?
Ni1 S1 C8 C9 -140.8(5) . . . . ?
Ni2 S1 C8 C9 -35.2(6) . . . . ?
Ni1 S1 C8 C10 99.6(5) . . . . ?
Ni2 S1 C8 C10 -154.7(4) . . . . ?
C13 N3 C11 C12 0.3(8) . . . . ?
Ni1 N3 C11 C12 -172.8(5) . . . . ?
N3 C11 C12 N4 0.4(8) . . . . ?
C13 N4 C12 C11 -0.9(8) . . . . ?
C14 N4 C12 C11 -178.6(7) . . . . ?
C11 N3 C13 N4 -0.9(8) . . . . ?
Ni1 N3 C13 N4 171.7(5) . . . . ?
C12 N4 C13 N3 1.2(8) . . . . ?
C14 N4 C13 N3 178.8(7) . . . . ?
C21 N5 C15 C16 -162.5(7) . . . . ?
C19 N5 C15 C16 76.2(8) . . . . ?
Ni2 N5 C15 C16 -38.5(8) . . . . ?
N5 C15 C16 N6 5.4(10) . . . . ?
C17 N6 C16 C15 -84.2(9) . . . . ?
C20 N6 C16 C15 155.1(7) . . . . ?
Ni2 N6 C16 C15 27.6(8) . . . . ?
C20 N6 C17 C18 159.9(8) . . . . ?
C16 N6 C17 C18 42.3(11) . . . . ?
Ni2 N6 C17 C18 -72.1(9) . . . . ?
N6 C17 C18 C19 47.3(13) . . . . ?
C17 C18 C19 N5 -41.1(12) . . . . ?
C15 N5 C19 C18 -51.8(9) . . . . ?
C21 N5 C19 C18 -170.6(7) . . . . ?
Ni2 N5 C19 C18 64.7(8) . . . . ?
C15 N5 C21 C22 158.4(6) . . . . ?
C19 N5 C21 C22 -81.8(7) . . . . ?
Ni2 N5 C21 C22 37.8(7) . . . . ?
N5 C21 C22 C23 80.6(8) . . . . ?
N5 C21 C22 C24 -159.6(6) . . . . ?
N5 C21 C22 S2 -42.9(7) . . . . ?
Ni2 S2 C22 C23 -95.9(6) . . . . ?
Ni2 S2 C22 C24 146.0(5) . . . . ?
Ni2 S2 C22 C21 28.8(5) . . . . ?
